data_7217607
loop_
_publ_author_name
'Tang, Si-Fu'
'Li, Liang-Jun'
'Wang, Chao'
'Zhao, Xue-Bo'

_publ_section_title
;
 Investigation of the structure variation of metal diphosphonates with the
 changing of N-donor auxiliary ligands and their properties
;
_journal_issue 38
_journal_name_full CrystEngComm
_journal_page_first 9104
_journal_paper_doi 10.1039/C4CE01266F
_journal_volume 16
_journal_year 2014
_chemical_formula_sum 'C18 H18 N2 O6 P2 Zn'
_chemical_formula_weight 485.65
_chemical_name_systematic
; 
 ? 
;
_space_group_IT_number 2
_symmetry_cell_setting triclinic
_symmetry_space_group_name_Hall '-P 1'
_symmetry_space_group_name_H-M 'P -1'
_atom_sites_solution_hydrogens geom
_atom_sites_solution_primary direct
_atom_sites_solution_secondary difmap
_audit_creation_method SHELXL-97
_cell_angle_alpha 85.738(3)
_cell_angle_beta 77.906(2)
_cell_angle_gamma 65.089(3)
_cell_formula_units_Z 2
_cell_length_a 9.1979(7)
_cell_length_b 10.0023(9)
_cell_length_c 12.2994(9)
_cell_measurement_temperature 275(2)
_cell_measurement_theta_max 24.99
_cell_measurement_theta_min 3.28
_cell_volume 1003.37(14)
_computing_cell_refinement 'Bruker XSCANS'
_computing_data_collection 'Bruker XSCANS'
_computing_data_reduction 'Bruker SHELXTL'
_computing_molecular_graphics 'Bruker SHELXTL'
_computing_publication_material 'Bruker SHELXTL'
_computing_structure_refinement 'SHELXL-97 (Sheldrick, 1997)'
_computing_structure_solution 'SHELXS-97 (Sheldrick, 1990)'
_diffrn_ambient_temperature 275(2)
_diffrn_measured_fraction_theta_full 0.981
_diffrn_measured_fraction_theta_max 0.981
_diffrn_radiation_monochromator graphite
_diffrn_radiation_source 'fine-focus sealed tube'
_diffrn_radiation_type MoK\a
_diffrn_radiation_wavelength 0.71073
_diffrn_reflns_av_R_equivalents 0.0513
_diffrn_reflns_av_sigmaI/netI 0.0679
_diffrn_reflns_limit_h_max 10
_diffrn_reflns_limit_h_min -10
_diffrn_reflns_limit_k_max 11
_diffrn_reflns_limit_k_min -10
_diffrn_reflns_limit_l_max 14
_diffrn_reflns_limit_l_min -14
_diffrn_reflns_number 8276
_diffrn_reflns_theta_full 24.99
_diffrn_reflns_theta_max 24.99
_diffrn_reflns_theta_min 3.28
_exptl_absorpt_coefficient_mu 1.422
_exptl_absorpt_correction_T_max 0.880
_exptl_absorpt_correction_T_min 0.761
_exptl_absorpt_correction_type multi-scan
_exptl_crystal_colour colorless
_exptl_crystal_density_diffrn 1.607
_exptl_crystal_density_method 'not measured'
_exptl_crystal_description Plate
_exptl_crystal_F_000 496
_exptl_crystal_size_max 0.27
_exptl_crystal_size_mid 0.16
_exptl_crystal_size_min 0.09
_refine_diff_density_max 0.421
_refine_diff_density_min -0.460
_refine_diff_density_rms 0.079
_refine_ls_extinction_method none
_refine_ls_goodness_of_fit_ref 1.020
_refine_ls_hydrogen_treatment constr
_refine_ls_matrix_type full
_refine_ls_number_parameters 264
_refine_ls_number_reflns 3458
_refine_ls_number_restraints 0
_refine_ls_restrained_S_all 1.020
_refine_ls_R_factor_all 0.0752
_refine_ls_R_factor_gt 0.0416
_refine_ls_shift/su_max 0.000
_refine_ls_shift/su_mean 0.000
_refine_ls_structure_factor_coef Fsqd
_refine_ls_weighting_details 'calc w=1/[\s^2^(Fo^2^)+(0.0406P)^2^+0.0000P] where P=(Fo^2^+2Fc^2^)/3'
_refine_ls_weighting_scheme calc
_refine_ls_wR_factor_gt 0.0817
_refine_ls_wR_factor_ref 0.0891
_reflns_number_gt 2505
_reflns_number_total 3458
_reflns_threshold_expression >2sigma(I)
_cod_data_source_file c4ce01266f2.cif
_cod_data_source_block 1
_cod_depositor_comments
;
The following automatic conversions were performed:

'_symmetry_cell_setting' value 'Triclinic' changed to 'triclinic'
according to
/usr/data/users/saulius/crontab/automatic-downloads/rss-feeds/RSC/lib/dictionaries/cif_core.dic
dictionary named 'cif_core.dic' version 2.4.2 from 2011-04-26.

Automatic conversion script
Id: cif_fix_values 2281 2013-09-26 08:29:07Z andrius 

 Adding full bibliography for 7217600--7217608.cif.
;
_cod_original_sg_symbol_H-M P-1
_cod_database_code 7217607

loop_
_symmetry_equiv_pos_as_xyz
'x, y, z'
'-x, -y, -z'

loop_
_atom_site_label
_atom_site_type_symbol
_atom_site_fract_x
_atom_site_fract_y
_atom_site_fract_z
_atom_site_U_iso_or_equiv
_atom_site_adp_type
_atom_site_occupancy
_atom_site_symmetry_multiplicity
_atom_site_calc_flag
_atom_site_refinement_flags
Zn1 Zn 0.33179(5) 0.41462(5) 0.15768(3) 0.02629(15) Uani 1 1 d .
O1 O 0.4469(3) 0.7004(3) -0.0757(2) 0.0454(8) Uani 1 1 d .
O2 O 0.3849(3) 0.7367(3) 0.1293(2) 0.0407(7) Uani 1 1 d .
H2A H 0.3788 0.6776 0.1780 0.061 Uiso 1 1 calc R
O3 O 0.2723(3) 0.5848(3) 0.04938(19) 0.0296(6) Uani 1 1 d .
O4 O 0.4751(3) 0.3716(3) 0.4244(2) 0.0331(6) Uani 1 1 d .
O5 O 0.3443(3) 0.6515(3) 0.4457(2) 0.0376(7) Uani 1 1 d .
H5B H 0.4105 0.6243 0.4870 0.056 Uiso 1 1 calc R
O6 O 0.3517(3) 0.5347(3) 0.27194(18) 0.0314(6) Uani 1 1 d .
N1 N 0.3527(4) 0.2175(4) 0.2528(3) 0.0371(8) Uani 1 1 d .
N2 N 0.0959(4) 0.4168(4) 0.1843(3) 0.0377(8) Uani 1 1 d .
P1 P 0.32227(10) 0.71011(11) 0.02651(8) 0.0263(2) Uani 1 1 d .
P2 P 0.34126(11) 0.51731(12) 0.39663(8) 0.0270(2) Uani 1 1 d .
C1 C 0.2926(4) 1.0426(5) 0.0108(3) 0.0400(10) Uani 1 1 d .
H1A H 0.3746 0.9989 -0.0543 0.060 Uiso 1 1 calc R
H1B H 0.3348 0.9988 0.0760 0.060 Uiso 1 1 calc R
H1C H 0.2633 1.1467 0.0124 0.060 Uiso 1 1 calc R
C2 C 0.1434(4) 1.0163(4) 0.0080(3) 0.0264(9) Uani 1 1 d .
C3 C 0.1437(4) 0.8758(4) 0.0136(3) 0.0230(8) Uani 1 1 d .
C4 C 0.0015(4) 0.8629(4) 0.0040(3) 0.0271(9) Uani 1 1 d .
H4A H 0.0032 0.7692 0.0057 0.032 Uiso 1 1 calc R
C5 C -0.1443(4) 0.6108(4) 0.4854(3) 0.0308(9) Uani 1 1 d .
H5A H -0.2433 0.6858 0.4753 0.037 Uiso 1 1 calc R
C6 C -0.0107(5) 0.7638(5) 0.3758(4) 0.0515(12) Uani 1 1 d .
H6A H -0.1209 0.8379 0.3913 0.077 Uiso 1 1 calc R
H6B H 0.0222 0.7410 0.2976 0.077 Uiso 1 1 calc R
H6C H 0.0607 0.7997 0.3979 0.077 Uiso 1 1 calc R
C7 C -0.0012(4) 0.6267(4) 0.4395(3) 0.0287(9) Uani 1 1 d .
C8 C 0.1470(4) 0.5115(4) 0.4546(3) 0.0259(9) Uani 1 1 d .
C9 C 0.4903(6) 0.1168(5) 0.2781(4) 0.0513(12) Uani 1 1 d .
H9A H 0.5846 0.1333 0.2579 0.062 Uiso 1 1 calc R
C10 C 0.5002(7) -0.0109(6) 0.3327(5) 0.0784(17) Uani 1 1 d .
H10A H 0.5979 -0.0783 0.3510 0.094 Uiso 1 1 calc R
C11 C 0.3598(9) -0.0356(7) 0.3595(5) 0.092(2) Uani 1 1 d .
H11A H 0.3625 -0.1221 0.3945 0.110 Uiso 1 1 calc R
C12 C 0.2180(7) 0.0671(6) 0.3343(4) 0.0706(16) Uani 1 1 d .
H12A H 0.1227 0.0522 0.3531 0.085 Uiso 1 1 calc R
C13 C 0.2163(5) 0.1939(5) 0.2806(3) 0.0421(11) Uani 1 1 d .
C14 C 0.0705(5) 0.3095(5) 0.2470(3) 0.0383(11) Uani 1 1 d .
C15 C -0.0839(6) 0.3104(7) 0.2748(4) 0.0658(16) Uani 1 1 d .
H15A H -0.1009 0.2372 0.3196 0.079 Uiso 1 1 calc R
C16 C -0.2120(6) 0.4204(7) 0.2355(4) 0.0710(17) Uani 1 1 d .
H16A H -0.3152 0.4201 0.2518 0.085 Uiso 1 1 calc R
C17 C -0.1871(5) 0.5292(7) 0.1729(4) 0.0674(16) Uani 1 1 d .
H17A H -0.2723 0.6054 0.1468 0.081 Uiso 1 1 calc R
C18 C -0.0302(5) 0.5229(6) 0.1494(4) 0.0598(14) Uani 1 1 d .
H18A H -0.0123 0.5972 0.1067 0.072 Uiso 1 1 calc R

loop_
_atom_site_aniso_label
_atom_site_aniso_U_11
_atom_site_aniso_U_22
_atom_site_aniso_U_33
_atom_site_aniso_U_23
_atom_site_aniso_U_13
_atom_site_aniso_U_12
Zn1 0.0191(2) 0.0267(3) 0.0299(3) 0.0039(2) -0.00297(17) -0.0079(2)
O1 0.0214(14) 0.0357(19) 0.0493(18) 0.0095(14) 0.0136(12) 0.0058(13)
O2 0.0447(17) 0.0387(19) 0.0514(17) 0.0193(14) -0.0258(14) -0.0249(15)
O3 0.0265(13) 0.0232(16) 0.0342(14) 0.0074(12) -0.0105(11) -0.0046(12)
O4 0.0302(14) 0.0286(17) 0.0428(16) 0.0043(13) -0.0141(12) -0.0119(13)
O5 0.0467(16) 0.0356(18) 0.0395(16) 0.0057(13) -0.0219(13) -0.0205(15)
O6 0.0345(15) 0.0440(19) 0.0233(13) 0.0073(12) -0.0051(11) -0.0251(14)
N1 0.045(2) 0.031(2) 0.0371(19) 0.0038(16) -0.0058(16) -0.0181(18)
N2 0.0323(19) 0.049(2) 0.0385(19) 0.0076(17) -0.0070(15) -0.0242(19)
P1 0.0153(5) 0.0226(6) 0.0319(6) 0.0071(4) -0.0034(4) -0.0010(4)
P2 0.0279(5) 0.0316(7) 0.0270(5) 0.0046(4) -0.0082(4) -0.0170(5)
C1 0.026(2) 0.035(3) 0.060(3) 0.002(2) -0.0135(19) -0.011(2)
C2 0.0170(18) 0.024(2) 0.036(2) 0.0020(17) -0.0052(16) -0.0061(17)
C3 0.0135(17) 0.018(2) 0.028(2) 0.0008(16) -0.0025(15) 0.0014(16)
C4 0.0244(19) 0.016(2) 0.037(2) 0.0014(17) -0.0032(16) -0.0064(17)
C5 0.027(2) 0.036(3) 0.027(2) 0.0080(18) -0.0089(17) -0.0114(19)
C6 0.041(3) 0.044(3) 0.064(3) 0.027(2) -0.009(2) -0.018(2)
C7 0.031(2) 0.028(2) 0.029(2) 0.0102(18) -0.0056(16) -0.0154(19)
C8 0.033(2) 0.032(2) 0.0172(18) 0.0063(17) -0.0076(16) -0.0171(19)
C9 0.059(3) 0.036(3) 0.055(3) 0.014(2) -0.014(2) -0.017(3)
C10 0.093(4) 0.041(4) 0.093(4) 0.030(3) -0.032(3) -0.018(3)
C11 0.133(6) 0.053(4) 0.102(5) 0.034(4) -0.035(4) -0.052(5)
C12 0.095(4) 0.061(4) 0.076(4) 0.016(3) -0.009(3) -0.057(4)
C13 0.062(3) 0.043(3) 0.032(2) -0.004(2) 0.004(2) -0.037(3)
C14 0.042(2) 0.055(3) 0.027(2) -0.009(2) 0.0019(18) -0.031(2)
C15 0.060(3) 0.095(5) 0.060(3) -0.003(3) 0.010(3) -0.058(4)
C16 0.039(3) 0.117(6) 0.068(4) -0.016(4) 0.005(3) -0.048(4)
C17 0.034(3) 0.094(5) 0.074(4) 0.002(3) -0.017(2) -0.025(3)
C18 0.033(3) 0.082(4) 0.066(3) 0.022(3) -0.018(2) -0.024(3)

loop_
_atom_type_symbol
_atom_type_description
_atom_type_scat_dispersion_real
_atom_type_scat_dispersion_imag
_atom_type_scat_source
C C 0.0033 0.0016 'International Tables Vol C Tables 4.2.6.8 and 6.1.1.4'
H H 0.0000 0.0000 'International Tables Vol C Tables 4.2.6.8 and 6.1.1.4'
N N 0.0061 0.0033 'International Tables Vol C Tables 4.2.6.8 and 6.1.1.4'
O O 0.0106 0.0060 'International Tables Vol C Tables 4.2.6.8 and 6.1.1.4'
P P 0.1023 0.0942 'International Tables Vol C Tables 4.2.6.8 and 6.1.1.4'
Zn Zn 0.2839 1.4301 'International Tables Vol C Tables 4.2.6.8 and 6.1.1.4'

loop_
_geom_angle_atom_site_label_1
_geom_angle_atom_site_label_2
_geom_angle_atom_site_label_3
_geom_angle
_geom_angle_site_symmetry_1
_geom_angle_site_symmetry_3
O1 Zn1 O6 106.88(11) 2_665 .
O1 Zn1 O3 96.78(10) 2_665 .
O6 Zn1 O3 93.18(10) . .
O1 Zn1 N2 139.21(13) 2_665 .
O6 Zn1 N2 112.25(11) . .
O3 Zn1 N2 92.22(11) . .
O1 Zn1 N1 87.26(12) 2_665 .
O6 Zn1 N1 99.84(11) . .
O3 Zn1 N1 164.64(10) . .
N2 Zn1 N1 75.37(13) . .
P1 O1 Zn1 145.74(18) . 2_665
P1 O3 Zn1 132.02(14) . .
P2 O6 Zn1 131.63(15) . .
C9 N1 C13 118.8(4) . .
C9 N1 Zn1 125.0(3) . .
C13 N1 Zn1 116.1(3) . .
C18 N2 C14 118.4(3) . .
C18 N2 Zn1 123.7(3) . .
C14 N2 Zn1 117.7(3) . .
O1 P1 O3 117.81(16) . .
O1 P1 O2 108.11(15) . .
O3 P1 O2 109.77(14) . .
O1 P1 C3 105.90(15) . .
O3 P1 C3 108.43(15) . .
O2 P1 C3 106.16(16) . .
O6 P2 O5 109.53(14) . .
O6 P2 O4 111.33(15) . .
O5 P2 O4 112.94(14) . .
O6 P2 C8 107.07(13) . .
O5 P2 C8 108.27(16) . .
O4 P2 C8 107.45(16) . .
C4 C2 C3 118.0(3) 2_575 .
C4 C2 C1 118.8(3) 2_575 .
C3 C2 C1 123.2(3) . .
C4 C3 C2 118.6(3) . .
C4 C3 P1 118.5(3) . .
C2 C3 P1 122.8(2) . .
C3 C4 C2 123.4(3) . 2_575
C8 C5 C7 123.2(3) 2_566 .
C5 C7 C8 117.5(3) . .
C5 C7 C6 119.4(3) . .
C8 C7 C6 123.1(3) . .
C5 C8 C7 119.3(3) 2_566 .
C5 C8 P2 119.0(3) 2_566 .
C7 C8 P2 121.7(3) . .
N1 C9 C10 123.1(5) . .
C9 C10 C11 117.7(5) . .
C12 C11 C10 119.6(5) . .
C11 C12 C13 119.6(5) . .
N1 C13 C12 121.1(5) . .
N1 C13 C14 115.1(4) . .
C12 C13 C14 123.8(4) . .
N2 C14 C15 120.8(4) . .
N2 C14 C13 115.5(3) . .
C15 C14 C13 123.7(4) . .
C16 C15 C14 119.5(5) . .
C17 C16 C15 119.8(4) . .
C16 C17 C18 117.7(5) . .
N2 C18 C17 123.7(5) . .

loop_
_geom_bond_atom_site_label_1
_geom_bond_atom_site_label_2
_geom_bond_distance
_geom_bond_site_symmetry_2
Zn1 O1 1.955(2) 2_665
Zn1 O6 1.999(2) .
Zn1 O3 2.038(2) .
Zn1 N2 2.117(3) .
Zn1 N1 2.174(3) .
O1 P1 1.492(2) .
O1 Zn1 1.955(2) 2_665
O2 P1 1.576(3) .
O3 P1 1.497(3) .
O4 P2 1.532(3) .
O5 P2 1.525(3) .
O6 P2 1.518(2) .
N1 C9 1.325(5) .
N1 C13 1.344(5) .
N2 C18 1.327(5) .
N2 C14 1.346(5) .
P1 C3 1.802(3) .
P2 C8 1.803(3) .
C1 C2 1.509(4) .
C2 C4 1.399(5) 2_575
C2 C3 1.401(5) .
C3 C4 1.396(4) .
C4 C2 1.399(5) 2_575
C5 C8 1.387(5) 2_566
C5 C7 1.389(4) .
C6 C7 1.507(5) .
C7 C8 1.404(5) .
C8 C5 1.387(5) 2_566
C9 C10 1.375(6) .
C10 C11 1.384(7) .
C11 C12 1.358(7) .
C12 C13 1.381(6) .
C13 C14 1.471(6) .
C14 C15 1.386(5) .
C15 C16 1.379(7) .
C16 C17 1.356(7) .
C17 C18 1.386(5) .
